data_4073991
loop_
_publ_author_name
'Adams, Richard D.'
'Captain, Burjor'
'Pellechia, Perry J.'

_publ_section_title
;
 Studies of Ligand Additions to Coordinatively Unsaturated Dirhenium
 Complexes Containing the Bulky PBut3Ligand
;
_journal_issue 26
_journal_name_full Organometallics
_journal_page_first 6564
_journal_paper_doi 10.1021/om700790c
_journal_volume 26
_journal_year 2007
_chemical_formula_sum 'C33 H65 O6 P3 Re2'
_chemical_formula_weight 1023.16
_chemical_name_systematic
; 
 ? 
;
_space_group_IT_number 15
_symmetry_cell_setting monoclinic
_symmetry_space_group_name_Hall '-C 2yc'
_symmetry_space_group_name_H-M 'C 1 2/c 1'
_atom_sites_solution_hydrogens geom
_atom_sites_solution_primary direct
_atom_sites_solution_secondary difmap
_audit_creation_method SHELXL-97
_cell_angle_alpha 90.00
_cell_angle_beta 97.0670(10)
_cell_angle_gamma 90.00
_cell_formula_units_Z 8
_cell_length_a 51.0915(17)
_cell_length_b 8.7205(3)
_cell_length_c 19.8896(7)
_cell_measurement_reflns_used 5226
_cell_measurement_temperature 294(2)
_cell_measurement_theta_max 23.06
_cell_measurement_theta_min 2.37
_cell_volume 8794.4(5)
_computing_cell_refinement 'SAINT+  V6.45 (Bruker, 2003)'
_computing_data_collection 'SMART V5.632 (Bruker, 2005)'
_computing_data_reduction 'SAINT+  V6.45'
_computing_molecular_graphics 'SHELXTL V6.1 (Sheldrick, 2000)'
_computing_publication_material 'SHELXTL V6.1'
_computing_structure_refinement 'SHELXL-97 (Sheldrick, 1990)'
_computing_structure_solution 'SHELXS-97 (Sheldrick, 1990)'
_diffrn_ambient_temperature 294(2)
_diffrn_measured_fraction_theta_full 0.999
_diffrn_measured_fraction_theta_max 0.999
_diffrn_measurement_device_type 'Bruker SMART APEX CCD diffractometer'
_diffrn_measurement_method 'omega scans'
_diffrn_radiation_monochromator graphite
_diffrn_radiation_source 'fine-focus sealed tube'
_diffrn_radiation_type MoK\a
_diffrn_radiation_wavelength 0.71073
_diffrn_reflns_av_R_equivalents 0.0633
_diffrn_reflns_av_sigmaI/netI 0.0570
_diffrn_reflns_limit_h_max 68
_diffrn_reflns_limit_h_min -68
_diffrn_reflns_limit_k_max 11
_diffrn_reflns_limit_k_min -11
_diffrn_reflns_limit_l_max 26
_diffrn_reflns_limit_l_min -26
_diffrn_reflns_number 44345
_diffrn_reflns_theta_full 28.30
_diffrn_reflns_theta_max 28.30
_diffrn_reflns_theta_min 0.80
_diffrn_standards_decay_% <1
_exptl_absorpt_coefficient_mu 5.644
_exptl_absorpt_correction_T_max 1.000
_exptl_absorpt_correction_T_min 0.569
_exptl_absorpt_correction_type multi-scan
_exptl_crystal_colour LtOrange
_exptl_crystal_density_diffrn 1.546
_exptl_crystal_density_method 'not measured'
_exptl_crystal_description Plate
_exptl_crystal_F_000 4048
_exptl_crystal_size_max 0.40
_exptl_crystal_size_mid 0.10
_exptl_crystal_size_min 0.01
_refine_diff_density_max 2.320
_refine_diff_density_min -0.853
_refine_diff_density_rms 0.288
_refine_ls_extinction_method none
_refine_ls_goodness_of_fit_ref 1.034
_refine_ls_hydrogen_treatment mixed
_refine_ls_matrix_type full
_refine_ls_number_parameters 425
_refine_ls_number_reflns 10927
_refine_ls_number_restraints 0
_refine_ls_restrained_S_all 1.034
_refine_ls_R_factor_all 0.0718
_refine_ls_R_factor_gt 0.0458
_refine_ls_shift/su_max 0.005
_refine_ls_shift/su_mean 0.000
_refine_ls_structure_factor_coef Fsqd
_refine_ls_weighting_details 'calc w=1/[\s^2^(Fo^2^)+(0.0794P)^2^+0.0000P] where P=(Fo^2^+2Fc^2^)/3'
_refine_ls_weighting_scheme calc
_refine_ls_wR_factor_gt 0.1274
_refine_ls_wR_factor_ref 0.1459
_reflns_number_gt 7897
_reflns_number_total 10927
_reflns_threshold_expression >2sigma(I)
_cod_data_source_file om700790c-file001.cif
_cod_data_source_block bch3re3s
_cod_depositor_comments
;
The following automatic conversions were performed:

'_symmetry_cell_setting' value 'Monoclinic' changed to 'monoclinic'
according to /home/saulius/struct/CIF-dictionaries/cif_core.dic
dictionary named 'cif_core.dic' version 2.4.1 from
2010-06-29.

'_exptl_absorpt_correction_type' value 'Multi-scan'
changed to 'multi-scan' according to
/home/saulius/struct/CIF-dictionaries/cif_core.dic dictionary named
'cif_core.dic' version 2.4.1 from 2010-06-29.

Automatic conversion script
Id: cif_fix_values 1715 2011-07-08 13:25:40Z adriana 
;
_cod_original_sg_symbol_H-M C2/c
_cod_database_code 4073991

loop_
_symmetry_equiv_pos_as_xyz
'x, y, z'
'-x, y, -z+1/2'
'x+1/2, y+1/2, z'
'-x+1/2, y+1/2, -z+1/2'
'-x, -y, -z'
'x, -y, z-1/2'
'-x+1/2, -y+1/2, -z'
'x+1/2, -y+1/2, z-1/2'

loop_
_atom_site_label
_atom_site_type_symbol
_atom_site_fract_x
_atom_site_fract_y
_atom_site_fract_z
_atom_site_U_iso_or_equiv
_atom_site_adp_type
_atom_site_occupancy
_atom_site_symmetry_multiplicity
_atom_site_calc_flag
_atom_site_refinement_flags
Re1 Re 0.622599(6) 0.32971(3) 1.028621(14) 0.03394(10) Uani 1 1 d .
Re2 Re 0.673886(5) 0.15538(3) 0.989809(14) 0.03086(9) Uani 1 1 d .
P1 P 0.57550(4) 0.3925(2) 1.02309(11) 0.0427(5) Uani 1 1 d .
P2 P 0.69362(3) 0.0676(2) 1.10279(9) 0.0325(4) Uani 1 1 d .
P3 P 0.64614(4) 0.2693(2) 0.89465(9) 0.0343(4) Uani 1 1 d .
O1 O 0.61995(10) 0.3195(5) 0.9242(2) 0.0382(12) Uani 1 1 d .
O11 O 0.63953(12) 0.5857(8) 1.1252(3) 0.0658(17) Uani 1 1 d .
O12 O 0.62341(14) 0.1331(9) 1.1543(4) 0.081(2) Uani 1 1 d .
O21 O 0.72191(13) 0.3727(9) 0.9905(4) 0.083(2) Uani 1 1 d .
O22 O 0.70261(14) -0.0581(8) 0.9002(3) 0.076(2) Uani 1 1 d .
O23 O 0.63199(12) -0.0945(7) 1.0144(3) 0.0664(18) Uani 1 1 d .
C11 C 0.63261(15) 0.4852(9) 1.0887(4) 0.0450(18) Uani 1 1 d .
C12 C 0.62236(16) 0.2124(10) 1.1075(5) 0.051(2) Uani 1 1 d .
C21 C 0.70376(16) 0.2958(9) 0.9900(4) 0.0445(18) Uani 1 1 d .
C22 C 0.69191(16) 0.0197(9) 0.9351(4) 0.0483(19) Uani 1 1 d .
C23 C 0.64652(14) -0.0008(8) 1.0024(4) 0.0413(17) Uani 1 1 d .
C31 C 0.56491(17) 0.5322(10) 0.9512(5) 0.055(2) Uani 1 1 d .
C32 C 0.58605(19) 0.6579(9) 0.9517(5) 0.062(3) Uani 1 1 d .
H32A H 0.6026 0.6121 0.9451 0.094 Uiso 1 1 calc R
H32B H 0.5878 0.7106 0.9944 0.094 Uiso 1 1 calc R
H32C H 0.5810 0.7296 0.9158 0.094 Uiso 1 1 calc R
C33 C 0.56396(18) 0.4521(12) 0.8807(5) 0.069(3) Uani 1 1 d .
H33A H 0.5624 0.5283 0.8456 0.103 Uiso 1 1 calc R
H33B H 0.5491 0.3842 0.8742 0.103 Uiso 1 1 calc R
H33C H 0.5799 0.3945 0.8790 0.103 Uiso 1 1 calc R
C34 C 0.53787(17) 0.6168(12) 0.9535(6) 0.074(3) Uani 1 1 d .
H34A H 0.5388 0.6786 0.9936 0.112 Uiso 1 1 calc R
H34B H 0.5241 0.5423 0.9540 0.112 Uiso 1 1 calc R
H34C H 0.5342 0.6810 0.9142 0.112 Uiso 1 1 calc R
C35 C 0.55515(17) 0.2095(10) 1.0064(5) 0.056(2) Uani 1 1 d .
C36 C 0.56855(19) 0.1105(11) 0.9567(6) 0.069(3) Uani 1 1 d .
H36A H 0.5855 0.0771 0.9781 0.103 Uiso 1 1 calc R
H36B H 0.5708 0.1697 0.9171 0.103 Uiso 1 1 calc R
H36C H 0.5577 0.0227 0.9438 0.103 Uiso 1 1 calc R
C37 C 0.52575(17) 0.2241(13) 0.9785(6) 0.075(3) Uani 1 1 d .
H37A H 0.5177 0.1243 0.9761 0.112 Uiso 1 1 calc R
H37B H 0.5242 0.2685 0.9340 0.112 Uiso 1 1 calc R
H37C H 0.5170 0.2885 1.0079 0.112 Uiso 1 1 calc R
C38 C 0.5566(2) 0.1163(12) 1.0710(6) 0.081(3) Uani 1 1 d .
H38A H 0.5457 0.1625 1.1012 0.121 Uiso 1 1 calc R
H38B H 0.5745 0.1136 1.0923 0.121 Uiso 1 1 calc R
H38C H 0.5507 0.0137 1.0605 0.121 Uiso 1 1 calc R
C39 C 0.56500(16) 0.4843(11) 1.1031(5) 0.060(2) Uani 1 1 d .
C40 C 0.5739(2) 0.6517(11) 1.1086(6) 0.076(3) Uani 1 1 d .
H40A H 0.5634 0.7115 1.0749 0.114 Uiso 1 1 calc R
H40B H 0.5921 0.6583 1.1016 0.114 Uiso 1 1 calc R
H40C H 0.5718 0.6902 1.1528 0.114 Uiso 1 1 calc R
C41 C 0.5790(2) 0.4087(13) 1.1662(5) 0.074(3) Uani 1 1 d .
H41A H 0.5716 0.4444 1.2053 0.111 Uiso 1 1 calc R
H41B H 0.5975 0.4343 1.1706 0.111 Uiso 1 1 calc R
H41C H 0.5770 0.2994 1.1625 0.111 Uiso 1 1 calc R
C42 C 0.53505(18) 0.4804(14) 1.1071(5) 0.081(3) Uani 1 1 d .
H42A H 0.5312 0.5361 1.1463 0.121 Uiso 1 1 calc R
H42B H 0.5294 0.3759 1.1103 0.121 Uiso 1 1 calc R
H42C H 0.5259 0.5265 1.0671 0.121 Uiso 1 1 calc R
C43 C 0.71026(15) 0.2120(9) 1.1648(4) 0.0425(17) Uani 1 1 d .
C44 C 0.69481(19) 0.3610(9) 1.1548(5) 0.057(2) Uani 1 1 d .
H44A H 0.7013 0.4325 1.1897 0.085 Uiso 1 1 calc R
H44B H 0.6765 0.3411 1.1572 0.085 Uiso 1 1 calc R
H44C H 0.6969 0.4036 1.1113 0.085 Uiso 1 1 calc R
C45 C 0.7084(2) 0.1668(10) 1.2391(4) 0.064(3) Uani 1 1 d .
H45A H 0.7185 0.0752 1.2499 0.097 Uiso 1 1 calc R
H45B H 0.6903 0.1488 1.2451 0.097 Uiso 1 1 calc R
H45C H 0.7153 0.2484 1.2685 0.097 Uiso 1 1 calc R
C46 C 0.73900(16) 0.2388(11) 1.1538(5) 0.061(2) Uani 1 1 d .
H46A H 0.7460 0.3233 1.1814 0.091 Uiso 1 1 calc R
H46B H 0.7399 0.2618 1.1070 0.091 Uiso 1 1 calc R
H46C H 0.7491 0.1482 1.1663 0.091 Uiso 1 1 calc R
C47 C 0.71308(15) -0.1170(9) 1.1049(4) 0.0420(17) Uani 1 1 d .
C48 C 0.7215(2) -0.1792(10) 1.1764(5) 0.067(3) Uani 1 1 d .
H48A H 0.7272 -0.2836 1.1735 0.100 Uiso 1 1 calc R
H48B H 0.7068 -0.1746 1.2022 0.100 Uiso 1 1 calc R
H48C H 0.7357 -0.1182 1.1982 0.100 Uiso 1 1 calc R
C49 C 0.73741(18) -0.1010(11) 1.0684(5) 0.063(2) Uani 1 1 d .
H49A H 0.7514 -0.0549 1.0983 0.094 Uiso 1 1 calc R
H49B H 0.7333 -0.0376 1.0291 0.094 Uiso 1 1 calc R
H49C H 0.7428 -0.2005 1.0548 0.094 Uiso 1 1 calc R
C50 C 0.69462(19) -0.2391(9) 1.0687(5) 0.061(2) Uani 1 1 d .
H50A H 0.7034 -0.3365 1.0710 0.092 Uiso 1 1 calc R
H50B H 0.6900 -0.2104 1.0222 0.092 Uiso 1 1 calc R
H50C H 0.6789 -0.2464 1.0905 0.092 Uiso 1 1 calc R
C51 C 0.65937(16) 0.4547(8) 0.8618(4) 0.0432(18) Uani 1 1 d .
C52 C 0.66301(18) 0.5666(9) 0.9239(4) 0.055(2) Uani 1 1 d .
H52A H 0.6735 0.5177 0.9612 0.083 Uiso 1 1 calc R
H52B H 0.6461 0.5925 0.9368 0.083 Uiso 1 1 calc R
H52C H 0.6717 0.6583 0.9117 0.083 Uiso 1 1 calc R
C53 C 0.68687(18) 0.4304(11) 0.8357(5) 0.063(2) Uani 1 1 d .
H53A H 0.6959 0.5270 0.8352 0.095 Uiso 1 1 calc R
H53B H 0.6843 0.3887 0.7907 0.095 Uiso 1 1 calc R
H53C H 0.6973 0.3606 0.8652 0.095 Uiso 1 1 calc R
C54 C 0.6391(2) 0.5300(10) 0.8052(4) 0.065(3) Uani 1 1 d .
H54A H 0.6448 0.6317 0.7958 0.098 Uiso 1 1 calc R
H54B H 0.6220 0.5350 0.8207 0.098 Uiso 1 1 calc R
H54C H 0.6380 0.4693 0.7647 0.098 Uiso 1 1 calc R
C55 C 0.63370(17) 0.1400(9) 0.8202(4) 0.0443(19) Uani 1 1 d .
C56 C 0.6544(2) 0.1210(11) 0.7723(5) 0.069(3) Uani 1 1 d .
H56A H 0.6713 0.1017 0.7980 0.103 Uiso 1 1 calc R
H56B H 0.6554 0.2130 0.7462 0.103 Uiso 1 1 calc R
H56C H 0.6498 0.0363 0.7424 0.103 Uiso 1 1 calc R
C57 C 0.60838(18) 0.2022(11) 0.7809(4) 0.062(3) Uani 1 1 d .
H57A H 0.6035 0.1396 0.7417 0.093 Uiso 1 1 calc R
H57B H 0.6112 0.3057 0.7670 0.093 Uiso 1 1 calc R
H57C H 0.5945 0.2005 0.8094 0.093 Uiso 1 1 calc R
C58 C 0.62778(19) -0.0153(9) 0.8453(5) 0.062(3) Uani 1 1 d .
H58A H 0.6202 -0.0774 0.8080 0.094 Uiso 1 1 calc R
H58B H 0.6155 -0.0067 0.8780 0.094 Uiso 1 1 calc R
H58C H 0.6438 -0.0620 0.8661 0.094 Uiso 1 1 calc R
H1 H 0.6552(15) 0.317(8) 1.030(4) 0.050 Uiso 1 1 d .
H2 H 0.6748(12) 0.018(7) 1.143(3) 0.031(17) Uiso 1 1 d .

loop_
_atom_site_aniso_label
_atom_site_aniso_U_11
_atom_site_aniso_U_22
_atom_site_aniso_U_33
_atom_site_aniso_U_23
_atom_site_aniso_U_13
_atom_site_aniso_U_12
Re1 0.03145(16) 0.03903(17) 0.03073(16) -0.00068(11) 0.00129(12) 0.00204(11)
Re2 0.03253(16) 0.03219(15) 0.02714(15) 0.00132(10) 0.00081(11) 0.00047(11)
P1 0.0331(10) 0.0455(11) 0.0484(12) -0.0042(9) 0.0011(9) 0.0019(8)
P2 0.0306(9) 0.0365(9) 0.0296(9) 0.0040(7) 0.0000(7) -0.0025(7)
P3 0.0399(10) 0.0356(9) 0.0262(9) -0.0004(7) -0.0007(7) 0.0030(8)
O1 0.037(3) 0.045(3) 0.031(3) 0.000(2) -0.002(2) 0.007(2)
O11 0.062(4) 0.070(4) 0.065(4) -0.028(4) 0.008(3) -0.009(3)
O12 0.078(5) 0.112(6) 0.059(4) 0.042(4) 0.028(4) 0.023(4)
O21 0.052(4) 0.098(5) 0.094(6) 0.027(4) -0.003(4) -0.037(4)
O22 0.093(5) 0.081(5) 0.055(4) -0.018(4) 0.010(4) 0.034(4)
O23 0.056(4) 0.055(4) 0.085(5) 0.012(3) -0.005(3) -0.024(3)
C11 0.040(4) 0.054(5) 0.041(4) -0.010(4) 0.004(3) 0.001(4)
C12 0.038(4) 0.062(5) 0.052(5) 0.004(4) 0.008(4) 0.002(4)
C21 0.041(4) 0.059(5) 0.033(4) 0.013(4) 0.001(3) -0.004(4)
C22 0.055(5) 0.051(5) 0.038(4) 0.001(4) 0.000(4) 0.010(4)
C23 0.038(4) 0.038(4) 0.044(4) 0.001(3) -0.009(3) 0.004(3)
C31 0.046(5) 0.051(5) 0.064(6) 0.005(4) -0.004(4) 0.013(4)
C32 0.055(6) 0.053(6) 0.078(7) 0.011(5) 0.005(5) 0.002(4)
C33 0.055(6) 0.085(7) 0.060(6) 0.002(5) -0.011(5) 0.017(5)
C34 0.039(5) 0.078(7) 0.104(9) -0.002(6) -0.001(5) 0.018(5)
C35 0.049(5) 0.049(5) 0.070(6) -0.003(4) 0.006(4) -0.006(4)
C36 0.060(6) 0.052(5) 0.094(8) -0.016(5) 0.009(6) 0.002(5)
C37 0.038(5) 0.080(7) 0.103(9) -0.011(6) 0.001(5) -0.001(5)
C38 0.076(8) 0.069(7) 0.097(9) 0.008(6) 0.016(6) -0.004(6)
C39 0.040(5) 0.083(7) 0.058(6) -0.021(5) 0.005(4) 0.009(4)
C40 0.054(6) 0.086(8) 0.086(8) -0.042(6) -0.001(5) 0.011(5)
C41 0.058(6) 0.114(9) 0.050(6) -0.004(6) 0.009(5) 0.003(6)
C42 0.052(6) 0.120(9) 0.073(7) -0.022(6) 0.018(5) 0.011(6)
C43 0.045(4) 0.047(4) 0.033(4) -0.001(3) -0.004(3) -0.007(3)
C44 0.069(6) 0.049(5) 0.048(5) -0.011(4) -0.013(4) 0.006(4)
C45 0.089(8) 0.065(6) 0.037(5) 0.001(4) 0.000(5) 0.007(5)
C46 0.048(5) 0.074(6) 0.057(6) -0.013(5) -0.006(4) -0.014(5)
C47 0.043(4) 0.045(4) 0.037(4) 0.003(3) -0.001(3) 0.006(3)
C48 0.079(7) 0.068(6) 0.052(6) 0.020(5) -0.001(5) 0.020(5)
C49 0.055(6) 0.060(5) 0.074(7) 0.003(5) 0.010(5) 0.016(5)
C50 0.078(7) 0.035(4) 0.065(6) 0.011(4) -0.014(5) -0.006(4)
C51 0.052(5) 0.038(4) 0.038(4) 0.011(3) -0.001(3) -0.003(3)
C52 0.071(6) 0.040(4) 0.054(5) 0.000(4) 0.004(4) -0.008(4)
C53 0.073(7) 0.066(6) 0.054(6) 0.019(5) 0.024(5) -0.006(5)
C54 0.098(8) 0.051(5) 0.043(5) 0.009(4) -0.008(5) 0.001(5)
C55 0.054(5) 0.051(5) 0.026(4) -0.004(3) -0.002(3) 0.007(4)
C56 0.080(7) 0.076(6) 0.050(6) -0.021(5) 0.004(5) 0.016(5)
C57 0.062(6) 0.068(6) 0.048(5) -0.009(4) -0.025(4) -0.002(5)
C58 0.085(7) 0.041(5) 0.055(5) -0.010(4) -0.016(5) 0.002(4)

loop_
_atom_type_symbol
_atom_type_description
_atom_type_scat_dispersion_real
_atom_type_scat_dispersion_imag
_atom_type_scat_source
C C 0.0033 0.0016 'International Tables Vol C Tables 4.2.6.8 and 6.1.1.4'
H H 0.0000 0.0000 'International Tables Vol C Tables 4.2.6.8 and 6.1.1.4'
O O 0.0106 0.0060 'International Tables Vol C Tables 4.2.6.8 and 6.1.1.4'
P P 0.1023 0.0942 'International Tables Vol C Tables 4.2.6.8 and 6.1.1.4'
Re Re -1.0185 7.2310 'International Tables Vol C Tables 4.2.6.8 and 6.1.1.4'

loop_
_geom_angle_atom_site_label_1
_geom_angle_atom_site_label_2
_geom_angle_atom_site_label_3
_geom_angle
C11 Re1 C12 83.6(4)
C11 Re1 O1 131.6(3)
C12 Re1 O1 144.2(3)
C11 Re1 P1 93.3(2)
C12 Re1 P1 93.0(3)
O1 Re1 P1 91.25(15)
C11 Re1 Re2 109.6(2)
C12 Re1 Re2 91.8(3)
O1 Re1 Re2 72.05(13)
P1 Re1 Re2 156.95(5)
C11 Re1 H1 81(3)
C12 Re1 H1 93(3)
O1 Re1 H1 88(3)
P1 Re1 H1 171(2)
Re2 Re1 H1 29(2)
C22 Re2 C21 87.6(4)
C22 Re2 C23 92.5(3)
C21 Re2 C23 171.2(3)
C22 Re2 P3 94.9(2)
C21 Re2 P3 97.2(2)
C23 Re2 P3 91.5(2)
C22 Re2 P2 98.9(2)
C21 Re2 P2 87.8(2)
C23 Re2 P2 83.6(2)
P3 Re2 P2 165.56(6)
C22 Re2 Re1 153.3(2)
C21 Re2 Re1 111.3(2)
C23 Re2 Re1 71.7(2)
P3 Re2 Re1 65.05(4)
P2 Re2 Re1 100.51(4)
C22 Re2 H1 169(2)
C21 Re2 H1 88(2)
C23 Re2 H1 93(2)
P3 Re2 H1 76(2)
P2 Re2 H1 91(2)
Re1 Re2 H1 25(2)
C31 P1 C35 107.8(4)
C31 P1 C39 105.9(4)
C35 P1 C39 106.9(4)
C31 P1 Re1 111.2(3)
C35 P1 Re1 109.3(3)
C39 P1 Re1 115.4(3)
C43 P2 C47 111.1(3)
C43 P2 Re2 119.2(2)
C47 P2 Re2 116.1(2)
C43 P2 H2 97(3)
C47 P2 H2 97(3)
Re2 P2 H2 113(3)
O1 P3 C51 104.2(3)
O1 P3 C55 103.6(3)
C51 P3 C55 109.5(3)
O1 P3 Re2 105.19(19)
C51 P3 Re2 114.7(2)
C55 P3 Re2 118.0(2)
P3 O1 Re1 115.4(3)
O11 C11 Re1 177.6(8)
O12 C12 Re1 175.2(8)
O21 C21 Re2 177.1(8)
O22 C22 Re2 177.5(7)
O23 C23 Re2 174.4(7)
C32 C31 C33 105.6(8)
C32 C31 C34 106.5(7)
C33 C31 C34 107.8(7)
C32 C31 P1 108.5(6)
C33 C31 P1 111.2(6)
C34 C31 P1 116.6(7)
C31 C32 H32A 109.5
C31 C32 H32B 109.5
H32A C32 H32B 109.5
C31 C32 H32C 109.5
H32A C32 H32C 109.5
H32B C32 H32C 109.5
C31 C33 H33A 109.5
C31 C33 H33B 109.5
H33A C33 H33B 109.5
C31 C33 H33C 109.5
H33A C33 H33C 109.5
H33B C33 H33C 109.5
C31 C34 H34A 109.5
C31 C34 H34B 109.5
H34A C34 H34B 109.5
C31 C34 H34C 109.5
H34A C34 H34C 109.5
H34B C34 H34C 109.5
C38 C35 C36 105.4(8)
C38 C35 C37 107.2(8)
C36 C35 C37 107.8(8)
C38 C35 P1 109.4(7)
C36 C35 P1 107.8(6)
C37 C35 P1 118.6(7)
C35 C36 H36A 109.5
C35 C36 H36B 109.5
H36A C36 H36B 109.5
C35 C36 H36C 109.5
H36A C36 H36C 109.5
H36B C36 H36C 109.5
C35 C37 H37A 109.5
C35 C37 H37B 109.5
H37A C37 H37B 109.5
C35 C37 H37C 109.5
H37A C37 H37C 109.5
H37B C37 H37C 109.5
C35 C38 H38A 109.5
C35 C38 H38B 109.5
H38A C38 H38B 109.5
C35 C38 H38C 109.5
H38A C38 H38C 109.5
H38B C38 H38C 109.5
C41 C39 C40 104.5(8)
C41 C39 C42 108.6(8)
C40 C39 C42 107.9(8)
C41 C39 P1 110.7(6)
C40 C39 P1 110.3(7)
C42 C39 P1 114.4(6)
C39 C40 H40A 109.5
C39 C40 H40B 109.5
H40A C40 H40B 109.5
C39 C40 H40C 109.5
H40A C40 H40C 109.5
H40B C40 H40C 109.5
C39 C41 H41A 109.5
C39 C41 H41B 109.5
H41A C41 H41B 109.5
C39 C41 H41C 109.5
H41A C41 H41C 109.5
H41B C41 H41C 109.5
C39 C42 H42A 109.5
C39 C42 H42B 109.5
H42A C42 H42B 109.5
C39 C42 H42C 109.5
H42A C42 H42C 109.5
H42B C42 H42C 109.5
C44 C43 C46 110.1(7)
C44 C43 C45 104.5(7)
C46 C43 C45 110.3(7)
C44 C43 P2 107.5(5)
C46 C43 P2 111.8(6)
C45 C43 P2 112.3(6)
C43 C44 H44A 109.5
C43 C44 H44B 109.5
H44A C44 H44B 109.5
C43 C44 H44C 109.5
H44A C44 H44C 109.5
H44B C44 H44C 109.5
C43 C45 H45A 109.5
C43 C45 H45B 109.5
H45A C45 H45B 109.5
C43 C45 H45C 109.5
H45A C45 H45C 109.5
H45B C45 H45C 109.5
C43 C46 H46A 109.5
C43 C46 H46B 109.5
H46A C46 H46B 109.5
C43 C46 H46C 109.5
H46A C46 H46C 109.5
H46B C46 H46C 109.5
C49 C47 C48 108.9(7)
C49 C47 C50 109.2(7)
C48 C47 C50 105.9(7)
C49 C47 P2 111.7(6)
C48 C47 P2 114.1(6)
C50 C47 P2 106.7(5)
C47 C48 H48A 109.5
C47 C48 H48B 109.5
H48A C48 H48B 109.5
C47 C48 H48C 109.5
H48A C48 H48C 109.5
H48B C48 H48C 109.5
C47 C49 H49A 109.5
C47 C49 H49B 109.5
H49A C49 H49B 109.5
C47 C49 H49C 109.5
H49A C49 H49C 109.5
H49B C49 H49C 109.5
C47 C50 H50A 109.5
C47 C50 H50B 109.5
H50A C50 H50B 109.5
C47 C50 H50C 109.5
H50A C50 H50C 109.5
H50B C50 H50C 109.5
C52 C51 C53 108.7(7)
C52 C51 C54 107.8(7)
C53 C51 C54 111.0(7)
C52 C51 P3 105.7(5)
C53 C51 P3 111.7(5)
C54 C51 P3 111.7(6)
C51 C52 H52A 109.5
C51 C52 H52B 109.5
H52A C52 H52B 109.5
C51 C52 H52C 109.5
H52A C52 H52C 109.5
H52B C52 H52C 109.5
C51 C53 H53A 109.5
C51 C53 H53B 109.5
H53A C53 H53B 109.5
C51 C53 H53C 109.5
H53A C53 H53C 109.5
H53B C53 H53C 109.5
C51 C54 H54A 109.5
C51 C54 H54B 109.5
H54A C54 H54B 109.5
C51 C54 H54C 109.5
H54A C54 H54C 109.5
H54B C54 H54C 109.5
C58 C55 C56 107.3(7)
C58 C55 C57 107.5(7)
C56 C55 C57 109.3(7)
C58 C55 P3 109.9(5)
C56 C55 P3 111.1(6)
C57 C55 P3 111.6(6)
C55 C56 H56A 109.5
C55 C56 H56B 109.5
H56A C56 H56B 109.5
C55 C56 H56C 109.5
H56A C56 H56C 109.5
H56B C56 H56C 109.5
C55 C57 H57A 109.5
C55 C57 H57B 109.5
H57A C57 H57B 109.5
C55 C57 H57C 109.5
H57A C57 H57C 109.5
H57B C57 H57C 109.5
C55 C58 H58A 109.5
C55 C58 H58B 109.5
H58A C58 H58B 109.5
C55 C58 H58C 109.5
H58A C58 H58C 109.5
H58B C58 H58C 109.5

loop_
_geom_bond_atom_site_label_1
_geom_bond_atom_site_label_2
_geom_bond_distance
Re1 C11 1.838(8)
Re1 C12 1.874(9)
Re1 O1 2.067(5)
Re1 P1 2.457(2)
Re1 Re2 3.2048(4)
Re1 H1 1.67(8)
Re2 C22 1.918(8)
Re2 C21 1.957(8)
Re2 C23 1.990(8)
Re2 P3 2.4329(18)
Re2 P2 2.4688(18)
Re2 H1 1.93(7)
P1 C31 1.906(9)
P1 C35 1.911(9)
P1 C39 1.916(9)
P2 C43 1.889(8)
P2 C47 1.890(8)
P2 H2 1.39(6)
P3 O1 1.587(5)
P3 C51 1.899(7)
P3 C55 1.907(8)
O11 C11 1.164(9)
O12 C12 1.155(10)
O21 C21 1.143(9)
O22 C22 1.154(9)
O23 C23 1.148(9)
C31 C32 1.538(12)
C31 C33 1.562(13)
C31 C34 1.571(11)
C32 H32A 0.9600
C32 H32B 0.9600
C32 H32C 0.9600
C33 H33A 0.9600
C33 H33B 0.9600
C33 H33C 0.9600
C34 H34A 0.9600
C34 H34B 0.9600
C34 H34C 0.9600
C35 C38 1.513(14)
C35 C36 1.536(13)
C35 C37 1.542(12)
C36 H36A 0.9600
C36 H36B 0.9600
C36 H36C 0.9600
C37 H37A 0.9600
C37 H37B 0.9600
C37 H37C 0.9600
C38 H38A 0.9600
C38 H38B 0.9600
C38 H38C 0.9600
C39 C41 1.517(13)
C39 C40 1.528(12)
C39 C42 1.542(12)
C40 H40A 0.9600
C40 H40B 0.9600
C40 H40C 0.9600
C41 H41A 0.9600
C41 H41B 0.9600
C41 H41C 0.9600
C42 H42A 0.9600
C42 H42B 0.9600
C42 H42C 0.9600
C43 C44 1.521(11)
C43 C46 1.529(11)
C43 C45 1.544(11)
C44 H44A 0.9600
C44 H44B 0.9600
C44 H44C 0.9600
C45 H45A 0.9600
C45 H45B 0.9600
C45 H45C 0.9600
C46 H46A 0.9600
C46 H46B 0.9600
C46 H46C 0.9600
C47 C49 1.521(12)
C47 C48 1.533(11)
C47 C50 1.541(11)
C48 H48A 0.9600
C48 H48B 0.9600
C48 H48C 0.9600
C49 H49A 0.9600
C49 H49B 0.9600
C49 H49C 0.9600
C50 H50A 0.9600
C50 H50B 0.9600
C50 H50C 0.9600
C51 C52 1.568(11)
C51 C53 1.571(11)
C51 C54 1.577(11)
C52 H52A 0.9600
C52 H52B 0.9600
C52 H52C 0.9600
C53 H53A 0.9600
C53 H53B 0.9600
C53 H53C 0.9600
C54 H54A 0.9600
C54 H54B 0.9600
C54 H54C 0.9600
C55 C58 1.487(11)
C55 C56 1.519(12)
C55 C57 1.526(11)
C56 H56A 0.9600
C56 H56B 0.9600
C56 H56C 0.9600
C57 H57A 0.9600
C57 H57B 0.9600
C57 H57C 0.9600
C58 H58A 0.9600
C58 H58B 0.9600
C58 H58C 0.9600
